data_4302892
loop_
_publ_author_name
'T. V. Brinzari'
'C. Tian'
'G. J. Halder'
'J. L. Musfeldt'
'M.-H. Whangbo'
'J. A. Schlueter'

_publ_contact_author_address
;
Materials Science Division
Argonne National Laboratory
Argonne, IL 60439-4831, USA
;
_publ_contact_author_email JASchlueter@anl.gov
_publ_contact_author_fax '(630) 252-9151'
_publ_contact_author_name 'Dr. John Schlueter'
_publ_contact_author_phone '(630) 252-3588'
_publ_section_title
;
Color Properties and Structural Phase Transition in Penta- And
Hexacoordinate Isothiocyanato Ni(II) Compounds
;
_journal_name_full 'Inorganic Chemistry'
_journal_page_first 7650
_journal_page_last 7658
_journal_paper_doi 10.1021/ic802120n
_journal_volume 48
_journal_year 2009
_chemical_formula_moiety '4(C8 H20 N 1+), C6 N6 Ni S6 4-'
_chemical_formula_sum 'C38 H80 N10 Ni S6'
_chemical_formula_weight 928.19
_chemical_melting_point 449
_chemical_name_common
; 
Tetrabutylammonium hexathiocyanato nickalate(II) 
;
_chemical_name_systematic
; 
Tetraethylammonium hexathiocyanato nickalate(II) 
;
_space_group_IT_number 64
_symmetry_cell_setting orthorhombic
_symmetry_Int_Tables_number 64
_symmetry_space_group_name_Hall '-C 2ac 2'
_symmetry_space_group_name_H-M 'C m c a'
_atom_sites_solution_hydrogens geom
_atom_sites_solution_primary direct
_atom_sites_solution_secondary difmap
_audit_creation_method 'manual editing of SHELXL-97 cif file'
_cell_angle_alpha 90.00
_cell_angle_beta 90.00
_cell_angle_gamma 90.00
_cell_formula_units_Z 12
_cell_length_a 18.973(2)
_cell_length_b 21.050(3)
_cell_length_c 38.715(5)
_cell_measurement_reflns_used 2026
_cell_measurement_temperature 298(2)
_cell_measurement_theta_max 22.127
_cell_measurement_theta_min 2.860
_cell_volume 15462(3)
_computing_cell_refinement 'SAINT (Bruker, 2001)'
_computing_data_collection 'SMART (Siemens, 1997-1998)'
_computing_data_reduction 'SAINT (Bruker, 2001)'
_computing_molecular_graphics 'SHELXTL (Sheldrick, 2001)'
_computing_publication_material
;
SHELXTL (Sheldrick, 2001), PLATON (Spek, 2003)
;
_computing_structure_refinement 'SHELXTL (Sheldrick, 2001)'
_computing_structure_solution 'SHELXTL (Sheldrick, 2001)'
_diffrn_ambient_temperature 298(2)
_diffrn_measured_fraction_theta_full 1.000
_diffrn_measured_fraction_theta_max 1.000
_diffrn_measurement_device_type 'Siemens SMART CCD'
_diffrn_measurement_method 'area detector \w scans'
_diffrn_radiation_monochromator graphite
_diffrn_radiation_source 'fine-focus sealed tube'
_diffrn_radiation_type MoK\a
_diffrn_radiation_wavelength 0.71073
_diffrn_reflns_av_R_equivalents 0.0582
_diffrn_reflns_av_sigmaI/netI 0.0467
_diffrn_reflns_limit_h_max 23
_diffrn_reflns_limit_h_min -23
_diffrn_reflns_limit_k_max 18
_diffrn_reflns_limit_k_min -26
_diffrn_reflns_limit_l_max 45
_diffrn_reflns_limit_l_min -48
_diffrn_reflns_number 40067
_diffrn_reflns_theta_full 26.38
_diffrn_reflns_theta_max 26.38
_diffrn_reflns_theta_min 1.05
_diffrn_standards_decay_% 0
_diffrn_standards_number 0
_exptl_absorpt_coefficient_mu 0.655
_exptl_absorpt_correction_T_max 0.851
_exptl_absorpt_correction_T_min 0.754
_exptl_absorpt_correction_type integration
_exptl_absorpt_process_details
;
(Sheldrick, 2001)
;
_exptl_crystal_colour 'pale blue'
_exptl_crystal_density_diffrn 1.196
_exptl_crystal_density_method 'not measured'
_exptl_crystal_description block
_exptl_crystal_F_000 6024
_exptl_crystal_size_max 0.50
_exptl_crystal_size_mid 0.44
_exptl_crystal_size_min 0.28
_refine_diff_density_max 0.572
_refine_diff_density_min -0.895
_refine_diff_density_rms 0.058
_refine_ls_extinction_coef 0.00029(4)
_refine_ls_extinction_expression Fc^*^=kFc[1+0.001xFc^2^\l^3^/sin(2\q)]^-1/4^
_refine_ls_extinction_method SHELXL
_refine_ls_goodness_of_fit_ref 1.178
_refine_ls_hydrogen_treatment constr
_refine_ls_matrix_type full
_refine_ls_number_parameters 400
_refine_ls_number_reflns 8167
_refine_ls_number_restraints 0
_refine_ls_restrained_S_all 1.178
_refine_ls_R_factor_all 0.1123
_refine_ls_R_factor_gt 0.0589
_refine_ls_shift/su_max 0.001
_refine_ls_shift/su_mean 0.000
_refine_ls_structure_factor_coef Fsqd
_refine_ls_weighting_details 'calc w=1/[\s^2^(Fo^2^)+(0.0668P)^2^+10.0000P] where P=(Fo^2^+2Fc^2^)/3'
_refine_ls_weighting_scheme calc
_refine_ls_wR_factor_gt 0.1472
_refine_ls_wR_factor_ref 0.1721
_reflns_number_gt 4783
_reflns_number_total 8167
_reflns_threshold_expression >2sigma(I)
_cod_data_source_file ic802120n_si_002_3.cif
_cod_data_source_block TEANiNCS_RT
_cod_original_sg_symbol_Hall '-C 2bc 2'
_cod_database_code 4302892

loop_
_symmetry_equiv_pos_as_xyz
'x, y, z'
'-x, -y+1/2, z+1/2'
'-x, y+1/2, -z+1/2'
'x, -y, -z'
'x+1/2, y+1/2, z'
'-x+1/2, -y+1, z+1/2'
'-x+1/2, y+1, -z+1/2'
'x+1/2, -y+1/2, -z'
'-x, -y, -z'
'x, y-1/2, -z-1/2'
'x, -y-1/2, z-1/2'
'-x, y, z'
'-x+1/2, -y+1/2, -z'
'x+1/2, y, -z-1/2'
'x+1/2, -y, z-1/2'
'-x+1/2, y+1/2, z'

loop_
_atom_site_label
_atom_site_type_symbol
_atom_site_fract_x
_atom_site_fract_y
_atom_site_fract_z
_atom_site_U_iso_or_equiv
_atom_site_adp_type
_atom_site_occupancy
_atom_site_symmetry_multiplicity
_atom_site_calc_flag
_atom_site_refinement_flags
_atom_site_disorder_assembly
_atom_site_disorder_group
Ni1 Ni 0.0000 0.48402(3) 0.163819(16) 0.0524(2) Uani 1 2 d S . .
S1 S 0.0000 0.37020(9) 0.27325(4) 0.0909(5) Uani 1 2 d S . .
S2 S 0.18689(6) 0.63320(6) 0.19015(3) 0.0939(4) Uani 1 1 d . . .
S3 S 0.16668(7) 0.31671(6) 0.13840(4) 0.1018(5) Uani 1 1 d . . .
S4 S 0.0000 0.59824(7) 0.05476(4) 0.0721(4) Uani 1 2 d S . .
N1 N 0.0000 0.43814(19) 0.21173(11) 0.0591(11) Uani 1 2 d S . .
N2 N 0.07921(18) 0.54622(15) 0.18056(9) 0.0691(9) Uani 1 1 d . . .
N3 N 0.07811(17) 0.42045(15) 0.14671(8) 0.0647(8) Uani 1 1 d . . .
N4 N 0.0000 0.5311(2) 0.11586(13) 0.0732(13) Uani 1 2 d S . .
C1 C 0.0000 0.4100(2) 0.23717(14) 0.0517(12) Uani 1 2 d S . .
C2 C 0.12365(19) 0.58138(17) 0.18464(9) 0.0539(8) Uani 1 1 d . . .
C3 C 0.11507(18) 0.37791(18) 0.14322(9) 0.0557(9) Uani 1 1 d . . .
C4 C 0.0000 0.5588(2) 0.09094(14) 0.0530(12) Uani 1 2 d S . .
Ni2 Ni 0.0000 0.0000 0.0000 0.0609(3) Uani 1 4 d S . .
S5 S 0.18548(6) 0.15219(6) -0.02156(3) 0.0866(4) Uani 1 1 d . . .
S6 S 0.0000 0.00115(8) 0.12577(4) 0.0845(5) Uani 1 2 d S . .
N5 N 0.07884(17) 0.06883(17) -0.00312(8) 0.0725(9) Uani 1 1 d . . .
N6 N 0.0000 0.0069(2) 0.05420(13) 0.0713(13) Uani 1 2 d S . .
C5 C 0.12295(18) 0.10291(17) -0.01063(9) 0.0523(9) Uani 1 1 d . . .
C6 C 0.0000 0.0043(2) 0.08376(14) 0.0519(12) Uani 1 2 d S . .
N10 N 0.0000 0.28807(17) 0.04632(9) 0.0469(9) Uani 1 2 d S . .
C11 C 0.06405(19) 0.28099(19) 0.02311(9) 0.0644(10) Uani 1 1 d . . .
H11A H 0.0615 0.2399 0.0118 0.077 Uiso 1 1 calc R . .
H11B H 0.0615 0.3132 0.0052 0.077 Uiso 1 1 calc R . .
C12 C 0.1346(2) 0.2863(2) 0.04068(12) 0.0855(13) Uani 1 1 d . . .
H12A H 0.1714 0.2812 0.0239 0.128 Uiso 1 1 calc R . .
H12B H 0.1387 0.2537 0.0579 0.128 Uiso 1 1 calc R . .
H12C H 0.1387 0.3272 0.0514 0.128 Uiso 1 1 calc R . .
C13 C 0.0000 0.2379(2) 0.07412(14) 0.0635(14) Uani 1 2 d S . .
H13A H 0.0412 0.2444 0.0885 0.076 Uiso 0.50 1 calc PR . .
H13B H -0.0412 0.2444 0.0885 0.076 Uiso 0.50 1 calc PR . .
C14 C 0.0000 0.1706(3) 0.0621(2) 0.101(2) Uani 1 2 d S . .
H14A H 0.0000 0.1427 0.0817 0.152 Uiso 1 2 calc SR . .
H14B H 0.0413 0.1628 0.0484 0.152 Uiso 0.50 1 calc PR . .
H14C H -0.0413 0.1628 0.0484 0.152 Uiso 0.50 1 calc PR . .
C15 C 0.0000 0.3515(2) 0.06415(14) 0.0667(15) Uani 1 2 d S . .
H15A H -0.0412 0.3539 0.0789 0.080 Uiso 0.50 1 calc PR . .
H15B H 0.0412 0.3539 0.0789 0.080 Uiso 0.50 1 calc PR . .
C16 C 0.0000 0.4081(3) 0.04070(19) 0.098(2) Uani 1 2 d S . .
H16A H 0.0000 0.4463 0.0543 0.146 Uiso 1 2 calc SR . .
H16B H -0.0413 0.4072 0.0264 0.146 Uiso 0.50 1 calc PR . .
H16C H 0.0413 0.4072 0.0264 0.146 Uiso 0.50 1 calc PR . .
N20 N 0.0000 0.67202(17) 0.28879(9) 0.0454(9) Uani 1 2 d S . .
C25 C 0.0000 0.7124(2) 0.32093(12) 0.0562(13) Uani 1 2 d S . .
H25A H 0.0412 0.7018 0.3346 0.067 Uiso 0.50 1 calc PR . .
H25B H -0.0412 0.7018 0.3346 0.067 Uiso 0.50 1 calc PR . .
C26 C 0.0000 0.7833(2) 0.31443(17) 0.0812(18) Uani 1 2 d S . .
H26A H 0.0000 0.8055 0.3361 0.122 Uiso 1 2 calc SR . .
H26B H -0.0413 0.7947 0.3015 0.122 Uiso 0.50 1 calc PR . .
H26C H 0.0413 0.7947 0.3015 0.122 Uiso 0.50 1 calc PR . .
C21 C 0.06380(18) 0.68551(19) 0.26676(9) 0.0613(10) Uani 1 1 d . . .
H21A H 0.0603 0.7287 0.2582 0.074 Uiso 1 1 calc R . .
H21B H 0.0627 0.6574 0.2469 0.074 Uiso 1 1 calc R . .
C22 C 0.1343(2) 0.6779(2) 0.28463(11) 0.0815(12) Uani 1 1 d . . .
H22A H 0.1716 0.6867 0.2686 0.122 Uiso 1 1 calc R . .
H22B H 0.1389 0.6351 0.2930 0.122 Uiso 1 1 calc R . .
H22C H 0.1372 0.7069 0.3037 0.122 Uiso 1 1 calc R . .
C23 C 0.0000 0.6035(2) 0.30092(14) 0.0717(16) Uani 1 2 d S . .
H23A H 0.0412 0.5966 0.3152 0.086 Uiso 0.50 1 calc PR . .
H23B H -0.0412 0.5966 0.3152 0.086 Uiso 0.50 1 calc PR . .
C24 C 0.0000 0.5551(3) 0.27242(19) 0.115(3) Uani 1 2 d S . .
H24A H 0.0000 0.5132 0.2822 0.172 Uiso 1 2 calc SR . .
H24B H 0.0413 0.5605 0.2584 0.172 Uiso 0.50 1 calc PR . .
H24C H -0.0413 0.5605 0.2584 0.172 Uiso 0.50 1 calc PR . .
N30 N 0.24994(14) 0.05365(13) 0.08438(7) 0.0508(7) Uani 1 1 d . . .
C31 C 0.17846(19) 0.08513(19) 0.08488(11) 0.0709(11) Uani 1 1 d . . .
H31A H 0.1745 0.1120 0.0646 0.085 Uiso 1 1 calc R . .
H31B H 0.1427 0.0524 0.0830 0.085 Uiso 1 1 calc R . .
C32 C 0.1628(2) 0.1244(2) 0.11592(12) 0.0899(14) Uani 1 1 d . . .
H32A H 0.1166 0.1426 0.1138 0.135 Uiso 1 1 calc R . .
H32B H 0.1971 0.1578 0.1178 0.135 Uiso 1 1 calc R . .
H32C H 0.1647 0.0982 0.1362 0.135 Uiso 1 1 calc R . .
C33 C 0.2547(2) 0.01740(19) 0.05080(10) 0.0758(12) Uani 1 1 d . . .
H33A H 0.2499 0.0470 0.0317 0.091 Uiso 1 1 calc R . .
H33B H 0.2157 -0.0123 0.0495 0.091 Uiso 1 1 calc R . .
C34 C 0.3241(2) -0.0193(2) 0.04669(12) 0.0965(15) Uani 1 1 d . . .
H34A H 0.3244 -0.0408 0.0248 0.145 Uiso 1 1 calc R . .
H34B H 0.3283 -0.0499 0.0650 0.145 Uiso 1 1 calc R . .
H34C H 0.3630 0.0098 0.0477 0.145 Uiso 1 1 calc R . .
C35 C 0.2598(3) 0.0097(2) 0.11502(11) 0.0845(13) Uani 1 1 d . . .
H35A H 0.2558 0.0341 0.1362 0.101 Uiso 1 1 calc R . .
H35B H 0.3068 -0.0084 0.1142 0.101 Uiso 1 1 calc R . .
C36 C 0.2049(3) -0.0446(2) 0.11557(14) 0.1170(19) Uani 1 1 d . . .
H36A H 0.2125 -0.0707 0.1356 0.176 Uiso 1 1 calc R . .
H36B H 0.2099 -0.0700 0.0951 0.176 Uiso 1 1 calc R . .
H36C H 0.1583 -0.0269 0.1164 0.176 Uiso 1 1 calc R . .
C37 C 0.3082(2) 0.1026(2) 0.08691(11) 0.0757(12) Uani 1 1 d . . .
H37A H 0.3056 0.1226 0.1094 0.091 Uiso 1 1 calc R . .
H37B H 0.3532 0.0807 0.0855 0.091 Uiso 1 1 calc R . .
C38 C 0.3067(3) 0.1537(2) 0.05978(13) 0.1011(16) Uani 1 1 d . . .
H38A H 0.3452 0.1825 0.0635 0.152 Uiso 1 1 calc R . .
H38B H 0.2630 0.1765 0.0612 0.152 Uiso 1 1 calc R . .
H38C H 0.3110 0.1348 0.0373 0.152 Uiso 1 1 calc R . .
N40 N 0.0000 0.27904(16) 0.37742(8) 0.0401(8) Uani 1 2 d S . .
C41 C 0.06386(17) 0.31507(16) 0.36502(8) 0.0522(8) Uani 1 1 d . . .
H41A H 0.0623 0.3170 0.3400 0.063 Uiso 1 1 calc R . .
H41B H 0.0608 0.3583 0.3736 0.063 Uiso 1 1 calc R . .
C42 C 0.1340(2) 0.2880(2) 0.37565(11) 0.0775(12) Uani 1 1 d . . .
H42A H 0.1712 0.3136 0.3662 0.116 Uiso 1 1 calc R . .
H42B H 0.1383 0.2453 0.3671 0.116 Uiso 1 1 calc R . .
H42C H 0.1374 0.2878 0.4004 0.116 Uiso 1 1 calc R . .
C43 C 0.0000 0.2113(2) 0.36356(12) 0.0506(12) Uani 1 2 d S . .
H43A H 0.0412 0.1895 0.3725 0.061 Uiso 0.50 1 calc PR . .
H43B H -0.0412 0.1895 0.3725 0.061 Uiso 0.50 1 calc PR . .
C44 C 0.0000 0.2053(3) 0.32493(13) 0.0683(15) Uani 1 2 d S . .
H44A H 0.0000 0.1611 0.3187 0.102 Uiso 1 2 calc SR . .
H44B H 0.0413 0.2254 0.3157 0.102 Uiso 0.50 1 calc PR . .
H44C H -0.0413 0.2254 0.3157 0.102 Uiso 0.50 1 calc PR . .
C45 C 0.0000 0.2746(2) 0.41657(11) 0.0525(12) Uani 1 2 d S . .
H45A H -0.0412 0.2508 0.4237 0.063 Uiso 0.50 1 calc PR . .
H45B H 0.0412 0.2508 0.4237 0.063 Uiso 0.50 1 calc PR . .
C46 C 0.0000 0.3368(3) 0.43497(13) 0.0755(17) Uani 1 2 d S . .
H46A H 0.0000 0.3296 0.4595 0.113 Uiso 1 2 calc SR . .
H46B H -0.0413 0.3604 0.4287 0.113 Uiso 0.50 1 calc PR . .
H46C H 0.0413 0.3604 0.4287 0.113 Uiso 0.50 1 calc PR . .
N50 N 0.2500 0.40555(19) 0.2500 0.0539(10) Uani 1 2 d S . .
C51A C 0.2551(4) 0.4436(4) 0.28210(19) 0.1042(10) Uiso 0.671(5) 1 d P A 1
H51A H 0.2977 0.4691 0.2814 0.125 Uiso 0.671(5) 1 calc PR A 1
H51B H 0.2586 0.4152 0.3017 0.125 Uiso 0.671(5) 1 calc PR A 1
C52A C 0.1900(3) 0.4881(2) 0.28695(13) 0.1042(10) Uiso 0.671(5) 1 d P A 1
H52A H 0.1952 0.5119 0.3080 0.156 Uiso 0.671(5) 1 calc PR A 1
H52B H 0.1479 0.4630 0.2881 0.156 Uiso 0.671(5) 1 calc PR A 1
H52C H 0.1869 0.5169 0.2678 0.156 Uiso 0.671(5) 1 calc PR A 1
C53A C 0.3154(4) 0.3632(4) 0.2501(2) 0.1042(10) Uiso 0.671(5) 1 d P A 1
H53A H 0.3568 0.3901 0.2485 0.125 Uiso 0.671(5) 1 calc PR A 1
H53B H 0.3175 0.3410 0.2720 0.125 Uiso 0.671(5) 1 calc PR A 1
C54A C 0.3185(4) 0.3145(4) 0.2211(2) 0.1042(10) Uiso 0.671(5) 1 d P A 1
H54A H 0.3615 0.2906 0.2230 0.156 Uiso 0.671(5) 1 calc PR A 1
H54B H 0.3172 0.3359 0.1992 0.156 Uiso 0.671(5) 1 calc PR A 1
H54C H 0.2790 0.2863 0.2230 0.156 Uiso 0.671(5) 1 calc PR A 1
C51B C 0.1846(8) 0.4480(7) 0.2525(4) 0.1042(10) Uiso 0.329(5) 1 d P A 2
H51C H 0.1423 0.4221 0.2528 0.125 Uiso 0.329(5) 1 calc PR A 2
H51D H 0.1823 0.4762 0.2327 0.125 Uiso 0.329(5) 1 calc PR A 2
C52B C 0.1900(3) 0.4881(2) 0.28695(13) 0.1042(10) Uiso 0.329(5) 1 d P A 2
H52D H 0.1477 0.5124 0.2900 0.156 Uiso 0.329(5) 1 calc PR A 2
H52E H 0.2297 0.5163 0.2856 0.156 Uiso 0.329(5) 1 calc PR A 2
H52F H 0.1960 0.4599 0.3062 0.156 Uiso 0.329(5) 1 calc PR A 2
C53B C 0.2356(8) 0.3678(7) 0.2182(4) 0.1042(10) Uiso 0.329(5) 1 d P A 2
H53C H 0.1916 0.3452 0.2213 0.125 Uiso 0.329(5) 1 calc PR A 2
H53D H 0.2294 0.3970 0.1990 0.125 Uiso 0.329(5) 1 calc PR A 2
C54B C 0.2908(9) 0.3216(9) 0.2089(4) 0.1042(10) Uiso 0.329(5) 1 d P A 2
H54D H 0.2778 0.3003 0.1879 0.156 Uiso 0.329(5) 1 calc PR A 2
H54E H 0.2957 0.2910 0.2271 0.156 Uiso 0.329(5) 1 calc PR A 2
H54F H 0.3347 0.3434 0.2056 0.156 Uiso 0.329(5) 1 calc PR A 2

loop_
_atom_site_aniso_label
_atom_site_aniso_U_11
_atom_site_aniso_U_22
_atom_site_aniso_U_33
_atom_site_aniso_U_23
_atom_site_aniso_U_13
_atom_site_aniso_U_12
Ni1 0.0536(4) 0.0403(4) 0.0633(4) 0.0104(3) 0.000 0.000
S1 0.1005(13) 0.1007(13) 0.0717(10) 0.0352(9) 0.000 0.000
S2 0.0676(7) 0.1103(10) 0.1037(9) -0.0420(7) 0.0115(6) -0.0308(7)
S3 0.0708(8) 0.0927(9) 0.1420(12) -0.0138(8) 0.0155(8) 0.0279(7)
S4 0.0787(10) 0.0701(10) 0.0673(9) 0.0193(7) 0.000 0.000
N1 0.072(3) 0.041(2) 0.064(3) 0.004(2) 0.000 0.000
N2 0.065(2) 0.0516(19) 0.090(2) 0.0070(18) -0.0020(18) -0.0058(17)
N3 0.061(2) 0.058(2) 0.075(2) 0.0101(17) 0.0054(17) -0.0018(17)
N4 0.085(3) 0.060(3) 0.075(3) 0.018(3) 0.000 0.000
C1 0.049(3) 0.040(3) 0.066(3) -0.001(2) 0.000 0.000
C2 0.051(2) 0.055(2) 0.056(2) 0.0002(17) 0.0053(17) 0.0039(18)
C3 0.045(2) 0.061(2) 0.061(2) 0.0032(18) 0.0031(17) -0.0053(18)
C4 0.050(3) 0.045(3) 0.064(3) 0.003(3) 0.000 0.000
Ni2 0.0446(5) 0.0751(7) 0.0631(6) 0.0307(5) 0.000 0.000
S5 0.0640(7) 0.0853(9) 0.1105(9) 0.0006(7) 0.0087(6) -0.0234(6)
S6 0.0996(13) 0.0923(12) 0.0617(9) -0.0168(8) 0.000 0.000
N5 0.0523(19) 0.087(2) 0.078(2) 0.0294(19) -0.0039(16) -0.0044(18)
N6 0.061(3) 0.074(3) 0.079(3) 0.024(3) 0.000 0.000
C5 0.0426(19) 0.064(2) 0.050(2) 0.0034(17) -0.0022(16) 0.0062(18)
C6 0.048(3) 0.043(3) 0.065(3) 0.006(2) 0.000 0.000
N10 0.048(2) 0.042(2) 0.050(2) -0.0038(18) 0.000 0.000
C11 0.064(2) 0.067(3) 0.062(2) -0.0053(19) 0.0133(19) 0.0019(19)
C12 0.049(2) 0.094(3) 0.113(4) -0.011(3) 0.014(2) -0.008(2)
C13 0.050(3) 0.066(4) 0.074(4) 0.013(3) 0.000 0.000
C14 0.101(5) 0.048(4) 0.155(7) 0.013(4) 0.000 0.000
C15 0.068(3) 0.060(4) 0.072(4) -0.021(3) 0.000 0.000
C16 0.108(5) 0.046(4) 0.139(6) 0.000(4) 0.000 0.000
N20 0.059(2) 0.040(2) 0.0363(19) 0.0037(16) 0.000 0.000
C25 0.064(3) 0.054(3) 0.050(3) -0.012(2) 0.000 0.000
C26 0.071(4) 0.048(3) 0.124(5) -0.019(3) 0.000 0.000
C21 0.060(2) 0.072(3) 0.051(2) 0.0046(18) 0.0083(17) 0.0044(19)
C22 0.060(3) 0.101(3) 0.084(3) -0.002(3) 0.000(2) 0.015(2)
C23 0.108(5) 0.040(3) 0.067(4) 0.009(3) 0.000 0.000
C24 0.165(8) 0.052(4) 0.126(6) -0.029(4) 0.000 0.000
N30 0.0453(15) 0.0507(17) 0.0565(17) -0.0062(13) -0.0117(13) 0.0075(13)
C31 0.051(2) 0.073(3) 0.089(3) -0.003(2) -0.009(2) 0.008(2)
C32 0.075(3) 0.095(3) 0.100(3) -0.021(3) 0.009(3) 0.028(3)
C33 0.083(3) 0.075(3) 0.070(3) -0.016(2) -0.011(2) 0.000(2)
C34 0.086(3) 0.093(4) 0.111(4) -0.035(3) 0.005(3) 0.023(3)
C35 0.100(4) 0.080(3) 0.073(3) 0.003(2) -0.015(2) 0.024(3)
C36 0.152(5) 0.073(3) 0.126(5) 0.026(3) 0.017(4) -0.013(3)
C37 0.060(2) 0.079(3) 0.088(3) -0.022(2) -0.010(2) -0.005(2)
C38 0.096(4) 0.086(3) 0.121(4) 0.012(3) -0.004(3) -0.031(3)
N40 0.047(2) 0.037(2) 0.0363(19) -0.0020(15) 0.000 0.000
C41 0.056(2) 0.052(2) 0.0487(19) 0.0003(16) 0.0080(16) -0.0100(16)
C42 0.056(2) 0.091(3) 0.085(3) -0.010(2) 0.004(2) -0.008(2)
C43 0.059(3) 0.037(3) 0.055(3) -0.003(2) 0.000 0.000
C44 0.086(4) 0.061(3) 0.058(3) -0.022(3) 0.000 0.000
C45 0.061(3) 0.056(3) 0.040(3) 0.004(2) 0.000 0.000
C46 0.086(4) 0.091(4) 0.050(3) -0.027(3) 0.000 0.000
N50 0.054(2) 0.057(3) 0.051(2) 0.000 -0.0048(19) 0.000

loop_
_atom_type_symbol
_atom_type_description
_atom_type_scat_dispersion_real
_atom_type_scat_dispersion_imag
_atom_type_scat_source
C C 0.0033 0.0016 'International Tables Vol C Tables 4.2.6.8 and 6.1.1.4'
H H 0.0000 0.0000 'International Tables Vol C Tables 4.2.6.8 and 6.1.1.4'
N N 0.0061 0.0033 'International Tables Vol C Tables 4.2.6.8 and 6.1.1.4'
S S 0.1246 0.1234 'International Tables Vol C Tables 4.2.6.8 and 6.1.1.4'
Ni Ni 0.3393 1.1124 'International Tables Vol C Tables 4.2.6.8 and 6.1.1.4'

loop_
_geom_angle_atom_site_label_1
_geom_angle_atom_site_label_2
_geom_angle_atom_site_label_3
_geom_angle
_geom_angle_site_symmetry_1
_geom_angle_site_symmetry_3
_geom_angle_publ_flag
N1 Ni1 N2 90.81(12) . . ?
N1 Ni1 N2 90.81(12) . 12 ?
N2 Ni1 N2 91.62(18) . 12 ?
N1 Ni1 N3 89.17(12) . 12 ?
N2 Ni1 N3 178.97(13) . 12 ?
N2 Ni1 N3 89.41(12) 12 12 ?
N1 Ni1 N3 89.17(12) . . ?
N2 Ni1 N3 89.40(12) . . ?
N2 Ni1 N3 178.98(13) 12 . ?
N3 Ni1 N3 89.57(17) 12 . ?
N1 Ni1 N4 179.42(17) . . ?
N2 Ni1 N4 88.78(13) . . ?
N2 Ni1 N4 88.78(13) 12 . ?
N3 Ni1 N4 91.24(13) 12 . ?
N3 Ni1 N4 91.24(13) . . ?
C1 N1 Ni1 176.5(4) . . ?
C2 N2 Ni1 170.0(3) . . ?
C3 N3 Ni1 165.0(3) . . ?
C4 N4 Ni1 176.9(5) . . ?
N1 C1 S1 179.9(5) . . ?
N2 C2 S2 178.9(4) . . ?
N3 C3 S3 179.2(4) . . ?
N4 C4 S4 179.5(5) . . ?
N5 Ni2 N5 88.37(18) 12 9 ?
N5 Ni2 N5 180.0 12 4 ?
N5 Ni2 N5 91.63(18) 9 4 ?
N5 Ni2 N5 91.63(18) 12 . ?
N5 Ni2 N5 180.0 9 . ?
N5 Ni2 N5 88.37(18) 4 . ?
N5 Ni2 N6 90.56(13) 12 . ?
N5 Ni2 N6 89.44(13) 9 . ?
N5 Ni2 N6 89.44(13) 4 . ?
N5 Ni2 N6 90.56(13) . . ?
N5 Ni2 N6 89.44(13) 12 9 ?
N5 Ni2 N6 90.56(13) 9 9 ?
N5 Ni2 N6 90.56(13) 4 9 ?
N5 Ni2 N6 89.44(13) . 9 ?
N6 Ni2 N6 180.0 . 9 ?
C5 N5 Ni2 168.0(3) . . ?
C6 N6 Ni2 173.3(5) . . ?
N5 C5 S5 179.4(4) . . ?
N6 C6 S6 179.6(5) . . ?
C15 N10 C13 107.1(4) . . ?
C15 N10 C11 111.0(2) . . ?
C13 N10 C11 110.7(2) . . ?
C15 N10 C11 111.0(2) . 12 ?
C13 N10 C11 110.7(2) . 12 ?
C11 N10 C11 106.3(4) . 12 ?
C12 C11 N10 115.9(3) . . ?
C12 C11 H11A 108.3 . . ?
N10 C11 H11A 108.3 . . ?
C12 C11 H11B 108.3 . . ?
N10 C11 H11B 108.3 . . ?
H11A C11 H11B 107.4 . . ?
C11 C12 H12A 109.5 . . ?
C11 C12 H12B 109.5 . . ?
H12A C12 H12B 109.5 . . ?
C11 C12 H12C 109.5 . . ?
H12A C12 H12C 109.5 . . ?
H12B C12 H12C 109.5 . . ?
C14 C13 N10 116.3(5) . . ?
C14 C13 H13A 108.2 . . ?
N10 C13 H13A 108.2 . . ?
C14 C13 H13B 108.2 . . ?
N10 C13 H13B 108.2 . . ?
H13A C13 H13B 107.4 . . ?
C13 C14 H14A 109.5 . . ?
C13 C14 H14B 109.5 . . ?
H14A C14 H14B 109.5 . . ?
C13 C14 H14C 109.5 . . ?
H14A C14 H14C 109.5 . . ?
H14B C14 H14C 109.5 . . ?
C16 C15 N10 115.4(5) . . ?
C16 C15 H15A 108.4 . . ?
N10 C15 H15A 108.4 . . ?
C16 C15 H15B 108.4 . . ?
N10 C15 H15B 108.4 . . ?
H15A C15 H15B 107.5 . . ?
C15 C16 H16A 109.5 . . ?
C15 C16 H16B 109.5 . . ?
H16A C16 H16B 109.5 . . ?
C15 C16 H16C 109.5 . . ?
H16A C16 H16C 109.5 . . ?
H16B C16 H16C 109.5 . . ?
C25 N20 C21 111.1(2) . . ?
C25 N20 C21 111.1(2) . 12 ?
C21 N20 C21 106.8(3) . 12 ?
C25 N20 C23 106.3(3) . . ?
C21 N20 C23 110.7(2) . . ?
C21 N20 C23 110.7(2) 12 . ?
N20 C25 C26 114.8(4) . . ?
N20 C25 H25A 108.6 . . ?
C26 C25 H25A 108.6 . . ?
N20 C25 H25B 108.6 . . ?
C26 C25 H25B 108.6 . . ?
H25A C25 H25B 107.5 . . ?
C25 C26 H26A 109.5 . . ?
C25 C26 H26B 109.5 . . ?
H26A C26 H26B 109.5 . . ?
C25 C26 H26C 109.5 . . ?
H26A C26 H26C 109.5 . . ?
H26B C26 H26C 109.5 . . ?
N20 C21 C22 115.5(3) . . ?
N20 C21 H21A 108.4 . . ?
C22 C21 H21A 108.4 . . ?
N20 C21 H21B 108.4 . . ?
C22 C21 H21B 108.4 . . ?
H21A C21 H21B 107.5 . . ?
C21 C22 H22A 109.5 . . ?
C21 C22 H22B 109.5 . . ?
H22A C22 H22B 109.5 . . ?
C21 C22 H22C 109.5 . . ?
H22A C22 H22C 109.5 . . ?
H22B C22 H22C 109.5 . . ?
C24 C23 N20 114.7(5) . . ?
C24 C23 H23A 108.6 . . ?
N20 C23 H23A 108.6 . . ?
C24 C23 H23B 108.6 . . ?
N20 C23 H23B 108.6 . . ?
H23A C23 H23B 107.6 . . ?
C23 C24 H24A 109.5 . . ?
C23 C24 H24B 109.5 . . ?
H24A C24 H24B 109.5 . . ?
C23 C24 H24C 109.5 . . ?
H24A C24 H24C 109.5 . . ?
H24B C24 H24C 109.5 . . ?
C31 N30 C33 106.6(3) . . ?
C31 N30 C37 110.9(3) . . ?
C33 N30 C37 110.8(3) . . ?
C31 N30 C35 111.6(3) . . ?
C33 N30 C35 111.0(3) . . ?
C37 N30 C35 105.9(3) . . ?
C32 C31 N30 115.7(3) . . ?
C32 C31 H31A 108.4 . . ?
N30 C31 H31A 108.4 . . ?
C32 C31 H31B 108.4 . . ?
N30 C31 H31B 108.4 . . ?
H31A C31 H31B 107.4 . . ?
C31 C32 H32A 109.5 . . ?
C31 C32 H32B 109.5 . . ?
H32A C32 H32B 109.5 . . ?
C31 C32 H32C 109.5 . . ?
H32A C32 H32C 109.5 . . ?
H32B C32 H32C 109.5 . . ?
N30 C33 C34 113.3(3) . . ?
N30 C33 H33A 108.9 . . ?
C34 C33 H33A 108.9 . . ?
N30 C33 H33B 108.9 . . ?
C34 C33 H33B 108.9 . . ?
H33A C33 H33B 107.7 . . ?
C33 C34 H34A 109.5 . . ?
C33 C34 H34B 109.5 . . ?
H34A C34 H34B 109.5 . . ?
C33 C34 H34C 109.5 . . ?
H34A C34 H34C 109.5 . . ?
H34B C34 H34C 109.5 . . ?
N30 C35 C36 112.3(4) . . ?
N30 C35 H35A 109.1 . . ?
C36 C35 H35A 109.1 . . ?
N30 C35 H35B 109.1 . . ?
C36 C35 H35B 109.1 . . ?
H35A C35 H35B 107.9 . . ?
C35 C36 H36A 109.5 . . ?
C35 C36 H36B 109.5 . . ?
H36A C36 H36B 109.5 . . ?
C35 C36 H36C 109.5 . . ?
H36A C36 H36C 109.5 . . ?
H36B C36 H36C 109.5 . . ?
C38 C37 N30 115.3(3) . . ?
C38 C37 H37A 108.4 . . ?
N30 C37 H37A 108.4 . . ?
C38 C37 H37B 108.4 . . ?
N30 C37 H37B 108.4 . . ?
H37A C37 H37B 107.5 . . ?
C37 C38 H38A 109.5 . . ?
C37 C38 H38B 109.5 . . ?
H38A C38 H38B 109.5 . . ?
C37 C38 H38C 109.5 . . ?
H38A C38 H38C 109.5 . . ?
H38B C38 H38C 109.5 . . ?
C41 N40 C41 106.9(3) . 12 ?
C41 N40 C45 110.4(2) . . ?
C41 N40 C45 110.4(2) 12 . ?
C41 N40 C43 111.0(2) . . ?
C41 N40 C43 111.0(2) 12 . ?
C45 N40 C43 107.1(3) . . ?
C42 C41 N40 115.7(3) . . ?
C42 C41 H41A 108.4 . . ?
N40 C41 H41A 108.4 . . ?
C42 C41 H41B 108.4 . . ?
N40 C41 H41B 108.4 . . ?
H41A C41 H41B 107.4 . . ?
C41 C42 H42A 109.5 . . ?
C41 C42 H42B 109.5 . . ?
H42A C42 H42B 109.5 . . ?
C41 C42 H42C 109.5 . . ?
H42A C42 H42C 109.5 . . ?
H42B C42 H42C 109.5 . . ?
C44 C43 N40 115.5(4) . . ?
C44 C43 H43A 108.4 . . ?
N40 C43 H43A 108.4 . . ?
C44 C43 H43B 108.4 . . ?
N40 C43 H43B 108.4 . . ?
H43A C43 H43B 107.5 . . ?
C43 C44 H44A 109.5 . . ?
C43 C44 H44B 109.5 . . ?
H44A C44 H44B 109.5 . . ?
C43 C44 H44C 109.5 . . ?
H44A C44 H44C 109.5 . . ?
H44B C44 H44C 109.5 . . ?
C46 C45 N40 115.1(4) . . ?
C46 C45 H45A 108.5 . . ?
N40 C45 H45A 108.5 . . ?
C46 C45 H45B 108.5 . . ?
N40 C45 H45B 108.5 . . ?
H45A C45 H45B 107.5 . . ?
C45 C46 H46A 109.5 . . ?
C45 C46 H46B 109.5 . . ?
H46A C46 H46B 109.5 . . ?
C45 C46 H46C 109.5 . . ?
H46A C46 H46C 109.5 . . ?
H46B C46 H46C 109.5 . . ?
C51A N50 C51A 114.6(7) 7_545 . ?
C51A N50 C53B 65.3(6) 7_545 . ?
C51A N50 C53B 173.2(7) . . ?
C51A N50 C53B 173.2(7) 7_545 7_545 ?
C51A N50 C53B 65.3(6) . 7_545 ?
C53B N50 C53B 115.6(13) . 7_545 ?
C51A N50 C53A 105.1(4) 7_545 7_545 ?
C51A N50 C53A 111.7(4) . 7_545 ?
C53B N50 C53A 62.6(7) . 7_545 ?
C53B N50 C53A 80.7(7) 7_545 7_545 ?
C51A N50 C53A 111.7(4) 7_545 . ?
C51A N50 C53A 105.1(4) . . ?
C53B N50 C53A 80.7(7) . . ?
C53B N50 C53A 62.6(7) 7_545 . ?
C53A N50 C53A 108.6(6) 7_545 . ?
C51A N50 C51B 71.6(7) 7_545 . ?
C51A N50 C51B 71.7(6) . . ?
C53B N50 C51B 102.4(8) . . ?
C53B N50 C51B 114.0(9) 7_545 . ?
C53A N50 C51B 71.5(6) 7_545 . ?
C53A N50 C51B 176.3(7) . . ?
C51A N50 C51B 71.7(6) 7_545 7_545 ?
C51A N50 C51B 71.6(7) . 7_545 ?
C53B N50 C51B 114.0(9) . 7_545 ?
C53B N50 C51B 102.4(8) 7_545 7_545 ?
C53A N50 C51B 176.3(7) 7_545 7_545 ?
C53A N50 C51B 71.5(6) . 7_545 ?
C51B N50 C51B 108.6(12) . 7_545 ?
N50 C51A C52A 111.9(5) . . ?
N50 C51A H51A 109.2 . . ?
C52A C51A H51A 109.2 . . ?
N50 C51A H51B 109.2 . . ?
C52A C51A H51B 109.2 . . ?
H51A C51A H51B 107.9 . . ?
C51A C52A H52A 109.5 . . ?
C51A C52A H52B 109.5 . . ?
H52A C52A H52B 109.5 . . ?
C51A C52A H52C 109.5 . . ?
H52A C52A H52C 109.5 . . ?
H52B C52A H52C 109.5 . . ?
C54A C53A N50 115.1(6) . . ?
C54A C53A H53A 108.5 . . ?
N50 C53A H53A 108.5 . . ?
C54A C53A H53B 108.5 . . ?
N50 C53A H53B 108.5 . . ?
H53A C53A H53B 107.5 . . ?
C53A C54A H54A 109.5 . . ?
C53A C54A H54B 109.5 . . ?
H54A C54A H54B 109.5 . . ?
C53A C54A H54C 109.5 . . ?
H54A C54A H54C 109.5 . . ?
H54B C54A H54C 109.5 . . ?
N50 C51B H51C 110.1 . . ?
N50 C51B H51D 110.1 . . ?
H51C C51B H51D 108.4 . . ?
C54B C53B N50 115.1(12) . . ?
C54B C53B H53C 108.5 . . ?
N50 C53B H53C 108.5 . . ?
C54B C53B H53D 108.5 . . ?
N50 C53B H53D 108.5 . . ?
H53C C53B H53D 107.5 . . ?
C53B C54B H54D 109.5 . . ?
C53B C54B H54E 109.5 . . ?
H54D C54B H54E 109.5 . . ?
C53B C54B H54F 109.5 . . ?
H54D C54B H54F 109.5 . . ?
H54E C54B H54F 109.5 . . ?

loop_
_geom_bond_atom_site_label_1
_geom_bond_atom_site_label_2
_geom_bond_distance
_geom_bond_site_symmetry_2
_geom_bond_publ_flag
Ni1 N1 2.091(4) . ?
Ni1 N2 2.096(3) . ?
Ni1 N2 2.096(3) 12 ?
Ni1 N3 2.104(3) 12 ?
Ni1 N3 2.104(3) . ?
Ni1 N4 2.104(5) . ?
S1 C1 1.629(5) . ?
S2 C2 1.636(4) . ?
S3 C3 1.629(4) . ?
S4 C4 1.628(6) . ?
N1 C1 1.149(6) . ?
N2 C2 1.133(4) . ?
N3 C3 1.145(4) . ?
N4 C4 1.128(6) . ?
Ni2 N5 2.086(3) 12 ?
Ni2 N5 2.086(3) 9 ?
Ni2 N5 2.086(3) 4 ?
Ni2 N5 2.086(3) . ?
Ni2 N6 2.103(5) . ?
Ni2 N6 2.103(5) 9 ?
S5 C5 1.632(4) . ?
S6 C6 1.628(6) . ?
N5 C5 1.140(4) . ?
N6 C6 1.146(6) . ?
N10 C15 1.503(6) . ?
N10 C13 1.507(6) . ?
N10 C11 1.519(4) . ?
N10 C11 1.519(4) 12 ?
C11 C12 1.506(5) . ?
C11 H11A 0.9700 . ?
C11 H11B 0.9700 . ?
C12 H12A 0.9600 . ?
C12 H12B 0.9600 . ?
C12 H12C 0.9600 . ?
C13 C14 1.492(8) . ?
C13 H13A 0.9700 . ?
C13 H13B 0.9700 . ?
C14 H14A 0.9600 . ?
C14 H14B 0.9600 . ?
C14 H14C 0.9600 . ?
C15 C16 1.498(8) . ?
C15 H15A 0.9700 . ?
C15 H15B 0.9700 . ?
C16 H16A 0.9600 . ?
C16 H16B 0.9600 . ?
C16 H16C 0.9600 . ?
N20 C25 1.507(6) . ?
N20 C21 1.508(4) . ?
N20 C21 1.508(4) 12 ?
N20 C23 1.518(6) . ?
C25 C26 1.513(7) . ?
C25 H25A 0.9700 . ?
C25 H25B 0.9700 . ?
C26 H26A 0.9600 . ?
C26 H26B 0.9600 . ?
C26 H26C 0.9600 . ?
C21 C22 1.515(5) . ?
C21 H21A 0.9700 . ?
C21 H21B 0.9700 . ?
C22 H22A 0.9600 . ?
C22 H22B 0.9600 . ?
C22 H22C 0.9600 . ?
C23 C24 1.502(8) . ?
C23 H23A 0.9700 . ?
C23 H23B 0.9700 . ?
C24 H24A 0.9600 . ?
C24 H24B 0.9600 . ?
C24 H24C 0.9600 . ?
N30 C31 1.510(4) . ?
N30 C33 1.510(4) . ?
N30 C37 1.514(5) . ?
N30 C35 1.516(5) . ?
C31 C32 1.488(5) . ?
C31 H31A 0.9700 . ?
C31 H31B 0.9700 . ?
C32 H32A 0.9600 . ?
C32 H32B 0.9600 . ?
C32 H32C 0.9600 . ?
C33 C34 1.536(6) . ?
C33 H33A 0.9700 . ?
C33 H33B 0.9700 . ?
C34 H34A 0.9600 . ?
C34 H34B 0.9600 . ?
C34 H34C 0.9600 . ?
C35 C36 1.546(6) . ?
C35 H35A 0.9700 . ?
C35 H35B 0.9700 . ?
C36 H36A 0.9600 . ?
C36 H36B 0.9600 . ?
C36 H36C 0.9600 . ?
C37 C38 1.504(6) . ?
C37 H37A 0.9700 . ?
C37 H37B 0.9700 . ?
C38 H38A 0.9600 . ?
C38 H38B 0.9600 . ?
C38 H38C 0.9600 . ?
N40 C41 1.508(4) . ?
N40 C41 1.508(4) 12 ?
N40 C45 1.518(5) . ?
N40 C43 1.524(5) . ?
C41 C42 1.506(5) . ?
C41 H41A 0.9700 . ?
C41 H41B 0.9700 . ?
C42 H42A 0.9600 . ?
C42 H42B 0.9600 . ?
C42 H42C 0.9600 . ?
C43 C44 1.501(6) . ?
C43 H43A 0.9700 . ?
C43 H43B 0.9700 . ?
C44 H44A 0.9600 . ?
C44 H44B 0.9600 . ?
C44 H44C 0.9600 . ?
C45 C46 1.490(7) . ?
C45 H45A 0.9700 . ?
C45 H45B 0.9700 . ?
C46 H46A 0.9600 . ?
C46 H46B 0.9600 . ?
C46 H46C 0.9600 . ?
N50 C51A 1.481(7) 7_545 ?
N50 C51A 1.481(7) . ?
N50 C53B 1.491(15) . ?
N50 C53B 1.491(15) 7_545 ?
N50 C53A 1.527(8) 7_545 ?
N50 C53A 1.527(8) . ?
N50 C51B 1.533(15) . ?
N50 C51B 1.533(15) 7_545 ?
C51A C52A 1.562(9) . ?
C51A H51A 0.9700 . ?
C51A H51B 0.9700 . ?
C52A H52A 0.9600 . ?
C52A H52B 0.9600 . ?
C52A H52C 0.9600 . ?
C53A C54A 1.519(11) . ?
C53A H53A 0.9700 . ?
C53A H53B 0.9700 . ?
C54A H54A 0.9600 . ?
C54A H54B 0.9600 . ?
C54A H54C 0.9600 . ?
C51B H51C 0.9700 . ?
C51B H51D 0.9700 . ?
C53B C54B 1.47(2) . ?
C53B H53C 0.9700 . ?
C53B H53D 0.9700 . ?
C54B H54D 0.9600 . ?
C54B H54E 0.9600 . ?
C54B H54F 0.9600 . ?

loop_
_geom_torsion_atom_site_label_1
_geom_torsion_atom_site_label_2
_geom_torsion_atom_site_label_3
_geom_torsion_atom_site_label_4
_geom_torsion
_geom_torsion_site_symmetry_1
_geom_torsion_site_symmetry_2
_geom_torsion_site_symmetry_3
_geom_torsion_site_symmetry_4
_geom_torsion_publ_flag
C15 N10 C11 C12 59.2(5) . . . . ?
C13 N10 C11 C12 -59.7(5) . . . . ?
C11 N10 C11 C12 -179.9(2) 12 . . . ?
C15 N10 C13 C14 180.0 . . . . ?
C11 N10 C13 C14 -58.8(2) . . . . ?
C11 N10 C13 C14 58.8(2) 12 . . . ?
C13 N10 C15 C16 180.0 . . . . ?
C11 N10 C15 C16 59.0(2) . . . . ?
C11 N10 C15 C16 -59.0(2) 12 . . . ?
C21 N20 C25 C26 59.4(2) . . . . ?
C21 N20 C25 C26 -59.4(2) 12 . . . ?
C23 N20 C25 C26 180.000(1) . . . . ?
C25 N20 C21 C22 55.9(4) . . . . ?
C21 N20 C21 C22 177.3(2) 12 . . . ?
C23 N20 C21 C22 -62.1(4) . . . . ?
C25 N20 C23 C24 180.000(1) . . . . ?
C21 N20 C23 C24 -59.1(2) . . . . ?
C21 N20 C23 C24 59.1(2) 12 . . . ?
C33 N30 C31 C32 -179.4(4) . . . . ?
C37 N30 C31 C32 -58.6(4) . . . . ?
C35 N30 C31 C32 59.3(4) . . . . ?
C31 N30 C33 C34 -178.3(4) . . . . ?
C37 N30 C33 C34 60.9(4) . . . . ?
C35 N30 C33 C34 -56.5(4) . . . . ?
C31 N30 C35 C36 60.8(4) . . . . ?
C33 N30 C35 C36 -58.0(4) . . . . ?
C37 N30 C35 C36 -178.4(4) . . . . ?
C31 N30 C37 C38 -55.8(4) . . . . ?
C33 N30 C37 C38 62.5(4) . . . . ?
C35 N30 C37 C38 -177.1(4) . . . . ?
C41 N40 C41 C42 178.2(2) 12 . . . ?
C45 N40 C41 C42 58.0(4) . . . . ?
C43 N40 C41 C42 -60.6(4) . . . . ?
C41 N40 C43 C44 -59.4(2) . . . . ?
C41 N40 C43 C44 59.4(2) 12 . . . ?
C45 N40 C43 C44 180.0 . . . . ?
C41 N40 C45 C46 59.0(2) . . . . ?
C41 N40 C45 C46 -59.0(2) 12 . . . ?
C43 N40 C45 C46 180.000(1) . . . . ?
C51A N50 C51A C52A 59.3(4) 7_545 . . . ?
C53A N50 C51A C52A -60.1(7) 7_545 . . . ?
C53A N50 C51A C52A -177.7(5) . . . . ?
C51A N50 C53A C54A -61.0(8) 7_545 . . . ?
C51A N50 C53A C54A 174.1(6) . . . . ?
C53A N50 C53A C54A 54.5(5) 7_545 . . . ?
C53B N50 C53B C54B -55.5(11) 7_545 . . . ?
C51B N50 C53B C54B 180.0(13) . . . . ?
C51B N50 C53B C54B 62.8(15) 7_545 . . . ?
